data_7014963
loop_
_publ_author_name
'Liu, Yu-Chiao'
'Tu, Ling-Kuang'
'Yen, Tao-Hung'
'Lee, Gene-Hsiang'
'Chiang, Ming-Hsi'

_publ_section_title
;
 Influences on the rotated structure of diiron dithiolate complexes:
 electronic asymmetry vs. secondary coordination sphere interaction
;
_journal_issue 11
_journal_name_full 'Dalton Transactions'
_journal_page_first 2528
_journal_paper_doi 10.1039/c0dt01332c
_journal_volume 40
_journal_year 2011
_chemical_formula_sum 'C78 H86 Fe4 N2 O9 P4 S4'
_chemical_formula_weight 1671.01
_chemical_name_systematic
;
?
;
_space_group_IT_number 92
_symmetry_cell_setting tetragonal
_symmetry_space_group_name_Hall 'P 4abw 2nw'
_symmetry_space_group_name_H-M 'P 41 21 2'
_atom_sites_solution_hydrogens geom
_atom_sites_solution_primary direct
_atom_sites_solution_secondary difmap
_audit_creation_method SHELXL-97
_cell_angle_alpha 90.00
_cell_angle_beta 90.00
_cell_angle_gamma 90.00
_cell_formula_units_Z 4
_cell_length_a 15.5258(4)
_cell_length_b 15.5258(4)
_cell_length_c 33.5050(8)
_cell_measurement_reflns_used 27175
_cell_measurement_temperature 150(2)
_cell_measurement_theta_max 27.50
_cell_measurement_theta_min 1.45
_cell_volume 8076.4(4)
_computing_cell_refinement DENZO-SMN
_computing_data_collection 'NONIUS COLLECT'
_computing_data_reduction DENZO-SMN
_computing_molecular_graphics 'Bruker SHELXTL'
_computing_publication_material 'Bruker SHELXTL'
_computing_structure_refinement 'SHELXL-97 (Sheldrick, 1997)'
_computing_structure_solution 'SHELXS-97 (Sheldrick, 1990)'
_diffrn_ambient_temperature 150(2)
_diffrn_measured_fraction_theta_full 0.997
_diffrn_measured_fraction_theta_max 0.997
_diffrn_measurement_device_type 'NONIUS KappaCCD'
_diffrn_measurement_method '\w scans'
_diffrn_radiation_monochromator graphite
_diffrn_radiation_source 'fine-focus sealed tube'
_diffrn_radiation_type MoK\a
_diffrn_radiation_wavelength 0.71073
_diffrn_reflns_av_R_equivalents 0.0442
_diffrn_reflns_av_sigmaI/netI 0.0513
_diffrn_reflns_limit_h_max 19
_diffrn_reflns_limit_h_min -19
_diffrn_reflns_limit_k_max 14
_diffrn_reflns_limit_k_min -20
_diffrn_reflns_limit_l_max 43
_diffrn_reflns_limit_l_min -43
_diffrn_reflns_number 27175
_diffrn_reflns_theta_full 27.50
_diffrn_reflns_theta_max 27.50
_diffrn_reflns_theta_min 1.45
_exptl_absorpt_coefficient_mu 0.942
_exptl_absorpt_correction_T_max 0.770
_exptl_absorpt_correction_T_min 0.649
_exptl_absorpt_correction_type multi-scan
_exptl_crystal_colour red
_exptl_crystal_density_diffrn 1.374
_exptl_crystal_density_method 'not measured'
_exptl_crystal_description block
_exptl_crystal_F_000 3472
_exptl_crystal_size_max 0.38
_exptl_crystal_size_mid 0.30
_exptl_crystal_size_min 0.30
_refine_diff_density_max 1.138
_refine_diff_density_min -0.640
_refine_diff_density_rms 0.105
_refine_ls_abs_structure_details 'Flack H D (1983), Acta Cryst. A39, 876-881'
_refine_ls_abs_structure_Flack 0.001(18)
_refine_ls_extinction_method none
_refine_ls_goodness_of_fit_ref 1.068
_refine_ls_hydrogen_treatment constr
_refine_ls_matrix_type full
_refine_ls_number_parameters 444
_refine_ls_number_reflns 9224
_refine_ls_number_restraints 3
_refine_ls_restrained_S_all 1.088
_refine_ls_R_factor_all 0.0706
_refine_ls_R_factor_gt 0.0487
_refine_ls_shift/su_max 0.000
_refine_ls_shift/su_mean 0.000
_refine_ls_structure_factor_coef Fsqd
_refine_ls_weighting_details 'calc w=1/[\s^2^(Fo^2^)+(0.0927P)^2^+0.0000P] where P=(Fo^2^+2Fc^2^)/3'
_refine_ls_weighting_scheme calc
_refine_ls_wR_factor_gt 0.1344
_refine_ls_wR_factor_ref 0.1466
_reflns_number_gt 7117
_reflns_number_total 9224
_reflns_threshold_expression >2sigma(I)
_cod_data_source_file C0DT01332C.TXT
_cod_data_source_block 6
_cod_depositor_comments
;
The following automatic conversions were performed:
'_symmetry_cell_setting' value 'Tetragonal' changed to 'tetragonal'
according to '/home/saulius/struct/CIF-dictionaries/cif_core.dic'
dictionary named 'cif_core.dic' version 2.4.1 from 2010-06-29.

Automatic conversion script
Id: cif_fix_enum 1555 2011-01-17 13:19:09Z saulius 
;
_cod_original_sg_symbol_H-M P4(1)2(1)2
_cod_database_code 7014963

loop_
_symmetry_equiv_pos_as_xyz
'x, y, z'
'-x, -y, z+1/2'
'-y+1/2, x+1/2, z+1/4'
'y+1/2, -x+1/2, z+3/4'
'-x+1/2, y+1/2, -z+1/4'
'x+1/2, -y+1/2, -z+3/4'
'y, x, -z'
'-y, -x, -z+1/2'

loop_
_atom_site_label
_atom_site_type_symbol
_atom_site_fract_x
_atom_site_fract_y
_atom_site_fract_z
_atom_site_U_iso_or_equiv
_atom_site_adp_type
_atom_site_occupancy
_atom_site_symmetry_multiplicity
_atom_site_calc_flag
_atom_site_refinement_flags
_atom_site_disorder_assembly
_atom_site_disorder_group
Fe1 Fe 0.33743(4) 0.46832(4) 0.327123(18) 0.03364(16) Uani 1 1 d . . .
Fe2 Fe 0.38479(4) 0.31463(4) 0.311885(18) 0.03402(16) Uani 1 1 d . . .
S1 S 0.30890(7) 0.39899(7) 0.26922(3) 0.0338(2) Uani 1 1 d . . .
S2 S 0.56928(7) 0.52772(7) 0.19048(3) 0.0361(2) Uani 1 1 d . . .
P1 P 0.19628(7) 0.47024(7) 0.33503(3) 0.0346(2) Uani 1 1 d . . .
P2 P 0.26878(7) 0.23803(7) 0.32668(3) 0.0333(2) Uani 1 1 d . . .
C1 C 0.3471(3) 0.5821(3) 0.32048(16) 0.0491(12) Uani 1 1 d . . .
C2 C 0.3579(3) 0.4602(3) 0.37867(15) 0.0451(11) Uani 1 1 d . . .
C3 C 0.4341(3) 0.2794(3) 0.35633(16) 0.0462(11) Uani 1 1 d . . .
C4 C 0.4324(3) 0.2372(3) 0.27938(15) 0.0450(11) Uani 1 1 d . . .
C5 C 0.3738(3) 0.4382(3) 0.22765(13) 0.0391(10) Uani 1 1 d . . .
H5A H 0.3619 0.5001 0.2234 0.047 Uiso 1 1 calc R . .
H5B H 0.4356 0.4320 0.2343 0.047 Uiso 1 1 calc R . .
C6 C 0.3550(3) 0.3894(3) 0.18962(14) 0.0434(11) Uani 1 1 d . . .
H6A H 0.3645 0.3271 0.1942 0.052 Uiso 1 1 calc R . .
H6B H 0.2938 0.3977 0.1822 0.052 Uiso 1 1 calc R . .
C7 C 0.4969(3) 0.3813(3) 0.15835(15) 0.0436(11) Uani 1 1 d . . .
H7A H 0.5010 0.3350 0.1381 0.052 Uiso 1 1 calc R . .
H7B H 0.5070 0.3551 0.1849 0.052 Uiso 1 1 calc R . .
C8 C 0.5654(3) 0.4470(3) 0.15042(14) 0.0440(11) Uani 1 1 d . . .
H8A H 0.5536 0.4760 0.1247 0.053 Uiso 1 1 calc R . .
H8B H 0.6220 0.4180 0.1483 0.053 Uiso 1 1 calc R . .
C9 C 0.3698(4) 0.4141(4) 0.11680(16) 0.0641(16) Uani 1 1 d . . .
H9 H 0.4160 0.4300 0.0974 0.077 Uiso 1 1 calc R . .
C10 C 0.2998(5) 0.4813(5) 0.11286(19) 0.0788(19) Uani 1 1 d . . .
H10A H 0.2551 0.4708 0.1329 0.118 Uiso 1 1 calc R . .
H10B H 0.2744 0.4780 0.0861 0.118 Uiso 1 1 calc R . .
H10C H 0.3246 0.5387 0.1170 0.118 Uiso 1 1 calc R . .
C11 C 0.3390(5) 0.3257(5) 0.10548(19) 0.081(2) Uani 1 1 d . . .
H11A H 0.3839 0.2834 0.1117 0.121 Uiso 1 1 calc R . .
H11B H 0.3265 0.3241 0.0768 0.121 Uiso 1 1 calc R . .
H11C H 0.2867 0.3119 0.1205 0.121 Uiso 1 1 calc R . .
C12 C 0.1415(3) 0.3673(3) 0.32698(14) 0.0378(10) Uani 1 1 d . . .
H12A H 0.0796 0.3739 0.3335 0.045 Uiso 1 1 calc R . .
H12B H 0.1459 0.3514 0.2984 0.045 Uiso 1 1 calc R . .
C13 C 0.1796(3) 0.2943(3) 0.35249(12) 0.0363(9) Uani 1 1 d . . .
H13A H 0.1336 0.2523 0.3589 0.044 Uiso 1 1 calc R . .
H13B H 0.2011 0.3185 0.3779 0.044 Uiso 1 1 calc R . .
C14 C 0.1389(3) 0.5426(3) 0.30107(14) 0.0406(10) Uani 1 1 d . . .
C15 C 0.1787(3) 0.5790(3) 0.26861(15) 0.0494(12) Uani 1 1 d . . .
H15 H 0.2365 0.5645 0.2622 0.059 Uiso 1 1 calc R . .
C16 C 0.1319(4) 0.6393(4) 0.24455(18) 0.0640(16) Uani 1 1 d . . .
H16 H 0.1594 0.6639 0.2219 0.077 Uiso 1 1 calc R . .
C17 C 0.0523(4) 0.6616(4) 0.25267(18) 0.0626(15) Uani 1 1 d . . .
H17 H 0.0234 0.7032 0.2368 0.075 Uiso 1 1 calc R . .
C18 C 0.0112(4) 0.6236(4) 0.2846(2) 0.0658(16) Uani 1 1 d . . .
H18 H -0.0471 0.6379 0.2899 0.079 Uiso 1 1 calc R . .
C19 C 0.0524(3) 0.5654(4) 0.30900(18) 0.0565(14) Uani 1 1 d . . .
H19 H 0.0229 0.5406 0.3310 0.068 Uiso 1 1 calc R . .
C20 C 0.1552(3) 0.5035(3) 0.38398(14) 0.0380(10) Uani 1 1 d . . .
C21 C 0.0914(3) 0.4607(4) 0.40406(16) 0.0520(13) Uani 1 1 d . . .
H21 H 0.0676 0.4095 0.3930 0.062 Uiso 1 1 calc R . .
C22 C 0.0606(4) 0.4919(4) 0.44102(17) 0.0631(16) Uani 1 1 d . . .
H22 H 0.0165 0.4614 0.4546 0.076 Uiso 1 1 calc R . .
C23 C 0.0928(4) 0.5636(4) 0.45706(17) 0.0577(14) Uani 1 1 d . . .
H23 H 0.0714 0.5847 0.4818 0.069 Uiso 1 1 calc R . .
C24 C 0.1564(4) 0.6060(4) 0.43752(17) 0.0581(14) Uani 1 1 d . . .
H24 H 0.1799 0.6569 0.4489 0.070 Uiso 1 1 calc R . .
C25 C 0.1881(3) 0.5763(3) 0.40101(16) 0.0494(12) Uani 1 1 d . . .
H25 H 0.2328 0.6071 0.3879 0.059 Uiso 1 1 calc R . .
C26 C 0.2955(3) 0.1477(3) 0.35918(14) 0.0413(10) Uani 1 1 d . . .
C27 C 0.3316(3) 0.0753(3) 0.34313(18) 0.0540(14) Uani 1 1 d . . .
H27 H 0.3374 0.0711 0.3150 0.065 Uiso 1 1 calc R . .
C28 C 0.3600(4) 0.0074(4) 0.3671(2) 0.0721(19) Uani 1 1 d . . .
H28 H 0.3841 -0.0428 0.3554 0.087 Uiso 1 1 calc R . .
C29 C 0.3529(4) 0.0140(5) 0.4073(2) 0.080(2) Uani 1 1 d . . .
H29 H 0.3709 -0.0326 0.4236 0.095 Uiso 1 1 calc R . .
C30 C 0.3209(4) 0.0850(5) 0.42432(19) 0.0713(19) Uani 1 1 d . . .
H30 H 0.3188 0.0891 0.4526 0.086 Uiso 1 1 calc R . .
C31 C 0.2908(4) 0.1530(4) 0.40103(16) 0.0583(14) Uani 1 1 d . . .
H31 H 0.2671 0.2027 0.4134 0.070 Uiso 1 1 calc R . .
C32 C 0.2096(3) 0.1816(3) 0.28689(13) 0.0374(10) Uani 1 1 d . . .
C33 C 0.2342(3) 0.1848(3) 0.24752(14) 0.0460(11) Uani 1 1 d . . .
H33 H 0.2829 0.2180 0.2399 0.055 Uiso 1 1 calc R . .
C34 C 0.1880(4) 0.1396(3) 0.21890(17) 0.0598(15) Uani 1 1 d . . .
H34 H 0.2049 0.1428 0.1917 0.072 Uiso 1 1 calc R . .
C35 C 0.1196(4) 0.0915(4) 0.2293(2) 0.0646(16) Uani 1 1 d . . .
H35 H 0.0881 0.0616 0.2093 0.077 Uiso 1 1 calc R . .
C36 C 0.0958(4) 0.0857(5) 0.2677(2) 0.079(2) Uani 1 1 d . . .
H36 H 0.0481 0.0504 0.2746 0.095 Uiso 1 1 calc R . .
C37 C 0.1389(4) 0.1296(4) 0.29710(18) 0.0617(16) Uani 1 1 d . . .
H37 H 0.1210 0.1249 0.3241 0.074 Uiso 1 1 calc R . .
N1 N 0.4091(3) 0.4182(3) 0.15735(11) 0.0422(9) Uani 1 1 d . . .
O1 O 0.3548(2) 0.6546(2) 0.31664(15) 0.0668(11) Uani 1 1 d . . .
O2 O 0.3739(3) 0.4563(3) 0.41202(10) 0.0667(11) Uani 1 1 d . . .
O3 O 0.4687(2) 0.2581(3) 0.38506(11) 0.0608(10) Uani 1 1 d . . .
O4 O 0.4623(3) 0.1872(3) 0.25858(12) 0.0667(11) Uani 1 1 d . . .
O5 O 0.7912(5) 0.2088(5) 0.2500 0.150 Uiso 1 2 d SD . .
C38 C 0.7064(6) 0.2047(7) 0.2693(3) 0.141(4) Uiso 1 1 d D . .
H38A H 0.7141 0.1967 0.2984 0.169 Uiso 1 1 calc R . .
H38B H 0.6742 0.1545 0.2589 0.169 Uiso 1 1 calc R . .
C39 C 0.6544(5) 0.2876(5) 0.2616(3) 0.118(3) Uiso 1 1 d D . .
H39A H 0.6016 0.2746 0.2461 0.141 Uiso 1 1 calc R . .
H39B H 0.6376 0.3149 0.2871 0.141 Uiso 1 1 calc R . .

loop_
_atom_site_aniso_label
_atom_site_aniso_U_11
_atom_site_aniso_U_22
_atom_site_aniso_U_33
_atom_site_aniso_U_23
_atom_site_aniso_U_13
_atom_site_aniso_U_12
Fe1 0.0328(3) 0.0373(3) 0.0308(3) 0.0013(3) 0.0006(2) -0.0019(3)
Fe2 0.0328(3) 0.0374(3) 0.0319(3) 0.0046(3) 0.0033(2) -0.0012(3)
S1 0.0364(6) 0.0373(6) 0.0277(5) 0.0035(4) 0.0019(4) -0.0021(4)
S2 0.0410(6) 0.0330(5) 0.0342(5) 0.0012(4) 0.0066(5) -0.0033(4)
P1 0.0336(6) 0.0368(6) 0.0335(6) -0.0005(5) 0.0004(4) -0.0006(5)
P2 0.0349(6) 0.0362(6) 0.0287(5) 0.0034(4) 0.0025(4) -0.0025(5)
C1 0.037(2) 0.050(3) 0.060(3) -0.005(2) 0.005(2) -0.001(2)
C2 0.039(2) 0.057(3) 0.040(3) -0.003(2) 0.000(2) 0.002(2)
C3 0.039(3) 0.046(3) 0.053(3) 0.012(2) 0.002(2) -0.008(2)
C4 0.042(3) 0.043(3) 0.050(3) 0.009(2) 0.009(2) 0.001(2)
C5 0.048(3) 0.038(2) 0.032(2) 0.0048(19) 0.002(2) -0.0108(19)
C6 0.047(3) 0.053(3) 0.031(2) 0.001(2) -0.001(2) -0.008(2)
C7 0.049(3) 0.040(2) 0.042(2) -0.003(2) 0.005(2) -0.003(2)
C8 0.053(3) 0.040(3) 0.039(3) -0.011(2) 0.011(2) -0.003(2)
C9 0.076(4) 0.084(4) 0.032(3) -0.001(3) -0.004(3) -0.012(3)
C10 0.080(4) 0.106(5) 0.051(3) 0.017(4) -0.012(3) 0.012(4)
C11 0.092(5) 0.100(5) 0.050(3) -0.016(3) -0.007(3) -0.025(4)
C12 0.035(2) 0.042(2) 0.036(2) -0.0034(19) 0.0001(19) -0.0013(18)
C13 0.034(2) 0.041(2) 0.033(2) 0.0014(18) 0.0069(18) -0.0011(18)
C14 0.043(3) 0.040(2) 0.039(3) -0.001(2) -0.0079(19) 0.000(2)
C15 0.051(3) 0.050(3) 0.048(3) 0.006(2) -0.005(2) 0.005(2)
C16 0.076(4) 0.064(4) 0.052(3) 0.018(3) -0.007(3) 0.002(3)
C17 0.067(4) 0.062(3) 0.059(4) 0.009(3) -0.026(3) 0.006(3)
C18 0.046(3) 0.068(4) 0.083(4) 0.012(3) -0.005(3) 0.006(3)
C19 0.046(3) 0.062(3) 0.061(3) 0.017(3) 0.000(3) 0.003(2)
C20 0.037(2) 0.042(2) 0.035(2) -0.0021(19) 0.0017(18) 0.0058(19)
C21 0.052(3) 0.060(3) 0.044(3) -0.009(3) 0.006(2) 0.002(2)
C22 0.062(3) 0.083(4) 0.045(3) -0.006(3) 0.016(3) 0.001(3)
C23 0.058(3) 0.069(4) 0.046(3) -0.020(3) 0.011(3) 0.008(3)
C24 0.057(3) 0.059(3) 0.058(3) -0.022(3) -0.011(3) 0.011(3)
C25 0.044(3) 0.054(3) 0.051(3) -0.008(2) 0.003(2) 0.005(2)
C26 0.040(2) 0.045(3) 0.039(2) 0.007(2) 0.001(2) -0.004(2)
C27 0.045(3) 0.052(3) 0.065(3) 0.018(3) 0.011(3) 0.006(2)
C28 0.055(4) 0.062(4) 0.099(5) 0.035(4) 0.015(3) 0.016(3)
C29 0.049(3) 0.094(5) 0.096(5) 0.060(4) 0.009(3) 0.020(3)
C30 0.055(3) 0.105(5) 0.053(3) 0.043(4) -0.003(3) -0.011(4)
C31 0.054(3) 0.076(4) 0.045(3) 0.014(3) 0.001(2) -0.006(3)
C32 0.040(2) 0.035(2) 0.036(2) -0.0035(19) -0.0003(18) 0.0003(19)
C33 0.060(3) 0.039(3) 0.039(2) -0.002(2) -0.003(2) -0.002(2)
C34 0.085(4) 0.050(3) 0.044(3) -0.005(2) -0.009(3) 0.000(3)
C35 0.059(4) 0.062(4) 0.072(4) -0.008(3) -0.014(3) -0.008(3)
C36 0.059(4) 0.107(5) 0.070(4) -0.024(4) 0.008(3) -0.033(4)
C37 0.058(3) 0.077(4) 0.050(3) -0.011(3) 0.010(3) -0.032(3)
N1 0.048(2) 0.052(2) 0.0259(18) 0.0039(17) 0.0002(16) -0.0045(18)
O1 0.059(2) 0.0332(19) 0.108(3) 0.005(2) 0.005(2) -0.0034(16)
O2 0.065(2) 0.104(3) 0.0318(18) -0.004(2) -0.0083(17) 0.013(2)
O3 0.046(2) 0.074(3) 0.063(2) 0.026(2) -0.0183(18) -0.0085(18)
O4 0.070(3) 0.060(2) 0.069(3) -0.008(2) 0.028(2) 0.009(2)

loop_
_atom_type_symbol
_atom_type_description
_atom_type_scat_dispersion_real
_atom_type_scat_dispersion_imag
_atom_type_scat_source
C C 0.0033 0.0016 'International Tables Vol C Tables 4.2.6.8 and 6.1.1.4'
H H 0.0000 0.0000 'International Tables Vol C Tables 4.2.6.8 and 6.1.1.4'
N N 0.0061 0.0033 'International Tables Vol C Tables 4.2.6.8 and 6.1.1.4'
O O 0.0106 0.0060 'International Tables Vol C Tables 4.2.6.8 and 6.1.1.4'
P P 0.1023 0.0942 'International Tables Vol C Tables 4.2.6.8 and 6.1.1.4'
S S 0.1246 0.1234 'International Tables Vol C Tables 4.2.6.8 and 6.1.1.4'
Fe Fe 0.3463 0.8444 'International Tables Vol C Tables 4.2.6.8 and 6.1.1.4'

loop_
_geom_angle_atom_site_label_1
_geom_angle_atom_site_label_2
_geom_angle_atom_site_label_3
_geom_angle
_geom_angle_site_symmetry_1
_geom_angle_site_symmetry_3
_geom_angle_publ_flag
C2 Fe1 C1 100.2(2) . . ?
C2 Fe1 P1 93.59(16) . . ?
C1 Fe1 P1 94.89(16) . . ?
C2 Fe1 S2 94.04(16) . 8_665 ?
C1 Fe1 S2 98.35(16) . 8_665 ?
P1 Fe1 S2 163.29(5) . 8_665 ?
C2 Fe1 S1 147.42(18) . . ?
C1 Fe1 S1 112.34(18) . . ?
P1 Fe1 S1 85.12(4) . . ?
S2 Fe1 S1 80.45(4) 8_665 . ?
C2 Fe1 Fe2 94.45(17) . . ?
C1 Fe1 Fe2 151.21(17) . . ?
P1 Fe1 Fe2 108.85(4) . . ?
S2 Fe1 Fe2 55.71(3) 8_665 . ?
S1 Fe1 Fe2 55.89(3) . . ?
C3 Fe2 C4 97.3(2) . . ?
C3 Fe2 P2 89.88(16) . . ?
C4 Fe2 P2 96.40(16) . . ?
C3 Fe2 S2 90.90(17) . 8_665 ?
C4 Fe2 S2 105.52(16) . 8_665 ?
P2 Fe2 S2 157.77(5) . 8_665 ?
C3 Fe2 S1 159.65(18) . . ?
C4 Fe2 S1 102.69(16) . . ?
P2 Fe2 S1 91.64(5) . . ?
S2 Fe2 S1 80.18(4) 8_665 . ?
C3 Fe2 Fe1 104.27(17) . . ?
C4 Fe2 Fe1 150.87(15) . . ?
P2 Fe2 Fe1 102.90(4) . . ?
S2 Fe2 Fe1 55.48(3) 8_665 . ?
S1 Fe2 Fe1 55.66(3) . . ?
C5 S1 Fe1 112.82(15) . . ?
C5 S1 Fe2 112.75(17) . . ?
Fe1 S1 Fe2 68.45(4) . . ?
C8 S2 Fe1 115.73(18) . 8_665 ?
C8 S2 Fe2 114.26(16) . 8_665 ?
Fe1 S2 Fe2 68.81(4) 8_665 8_665 ?
C14 P1 C12 102.6(2) . . ?
C14 P1 C20 102.4(2) . . ?
C12 P1 C20 102.5(2) . . ?
C14 P1 Fe1 114.63(16) . . ?
C12 P1 Fe1 115.58(15) . . ?
C20 P1 Fe1 117.14(15) . . ?
C26 P2 C32 100.4(2) . . ?
C26 P2 C13 104.7(2) . . ?
C32 P2 C13 100.9(2) . . ?
C26 P2 Fe2 111.20(16) . . ?
C32 P2 Fe2 119.95(15) . . ?
C13 P2 Fe2 117.36(15) . . ?
O1 C1 Fe1 178.7(5) . . ?
O2 C2 Fe1 177.6(5) . . ?
O3 C3 Fe2 177.7(5) . . ?
O4 C4 Fe2 179.5(5) . . ?
C6 C5 S1 111.7(3) . . ?
N1 C6 C5 111.3(4) . . ?
N1 C7 C8 112.7(4) . . ?
C7 C8 S2 111.0(3) . . ?
N1 C9 C11 113.5(5) . . ?
N1 C9 C10 110.1(5) . . ?
C11 C9 C10 112.3(6) . . ?
C13 C12 P1 112.5(3) . . ?
C12 C13 P2 112.1(3) . . ?
C15 C14 C19 118.3(4) . . ?
C15 C14 P1 121.8(4) . . ?
C19 C14 P1 119.9(4) . . ?
C14 C15 C16 119.1(5) . . ?
C17 C16 C15 122.2(6) . . ?
C16 C17 C18 118.9(5) . . ?
C19 C18 C17 121.8(6) . . ?
C18 C19 C14 119.6(5) . . ?
C25 C20 C21 117.8(5) . . ?
C25 C20 P1 118.5(4) . . ?
C21 C20 P1 123.6(4) . . ?
C20 C21 C22 120.5(5) . . ?
C23 C22 C21 120.9(6) . . ?
C22 C23 C24 118.9(5) . . ?
C23 C24 C25 121.3(5) . . ?
C20 C25 C24 120.5(5) . . ?
C27 C26 C31 117.5(5) . . ?
C27 C26 P2 119.4(4) . . ?
C31 C26 P2 122.5(4) . . ?
C26 C27 C28 121.6(6) . . ?
C29 C28 C27 119.2(6) . . ?
C30 C29 C28 121.1(6) . . ?
C29 C30 C31 120.7(6) . . ?
C30 C31 C26 119.7(6) . . ?
C33 C32 C37 118.1(4) . . ?
C33 C32 P2 122.6(4) . . ?
C37 C32 P2 119.1(4) . . ?
C32 C33 C34 120.1(5) . . ?
C35 C34 C33 120.7(6) . . ?
C36 C35 C34 120.2(6) . . ?
C35 C36 C37 121.4(6) . . ?
C36 C37 C32 119.4(5) . . ?
C6 N1 C7 113.6(4) . . ?
C6 N1 C9 115.6(4) . . ?
C7 N1 C9 112.4(4) . . ?
C38 O5 C38 105.9(11) 8_665 . ?
O5 C38 C39 111.1(9) . . ?
C39 C39 C38 106.0(4) 8_665 . ?

loop_
_geom_bond_atom_site_label_1
_geom_bond_atom_site_label_2
_geom_bond_distance
_geom_bond_site_symmetry_2
_geom_bond_publ_flag
Fe1 C2 1.761(5) . ?
Fe1 C1 1.787(5) . ?
Fe1 P1 2.2076(13) . ?
Fe1 S2 2.2521(12) 8_665 ?
Fe1 S1 2.2624(12) . ?
Fe1 Fe2 2.5485(9) . ?
Fe2 C3 1.761(5) . ?
Fe2 C4 1.782(5) . ?
Fe2 P2 2.2145(12) . ?
Fe2 S2 2.2584(12) 8_665 ?
Fe2 S1 2.2686(12) . ?
S1 C5 1.824(4) . ?
S2 C8 1.837(5) . ?
S2 Fe1 2.2521(12) 8_665 ?
S2 Fe2 2.2583(12) 8_665 ?
P1 C14 1.831(5) . ?
P1 C12 1.831(4) . ?
P1 C20 1.834(5) . ?
P2 C26 1.824(5) . ?
P2 C32 1.841(5) . ?
P2 C13 1.852(4) . ?
C1 O1 1.139(6) . ?
C2 O2 1.146(6) . ?
C3 O3 1.151(6) . ?
C4 O4 1.142(6) . ?
C5 C6 1.511(6) . ?
C6 N1 1.441(6) . ?
C7 N1 1.479(6) . ?
C7 C8 1.498(7) . ?
C9 N1 1.491(6) . ?
C9 C11 1.503(9) . ?
C9 C10 1.512(9) . ?
C12 C13 1.537(6) . ?
C14 C15 1.372(7) . ?
C14 C19 1.413(7) . ?
C15 C16 1.433(8) . ?
C16 C17 1.311(9) . ?
C17 C18 1.378(9) . ?
C18 C19 1.376(8) . ?
C20 C25 1.366(7) . ?
C20 C21 1.370(7) . ?
C21 C22 1.413(7) . ?
C22 C23 1.333(8) . ?
C23 C24 1.355(8) . ?
C24 C25 1.397(7) . ?
C26 C27 1.365(7) . ?
C26 C31 1.407(7) . ?
C27 C28 1.397(8) . ?
C28 C29 1.355(10) . ?
C29 C30 1.336(10) . ?
C30 C31 1.394(9) . ?
C32 C33 1.374(6) . ?
C32 C37 1.406(7) . ?
C33 C34 1.388(7) . ?
C34 C35 1.344(9) . ?
C35 C36 1.342(9) . ?
C36 C37 1.373(8) . ?
O5 C38 1.467(8) 8_665 ?
O5 C38 1.467(8) . ?
C38 C39 1.542(8) . ?
C39 C39 1.492(9) 8_665 ?
